data_4303948
loop_
_publ_author_name
'Birgit Weber'
'Eike Kaps'
'Jan Weigand'
'Chiara Carbonera'
'Jean-Fran\,cois L\'etard'
'Klaus Achterhold'
'Fritz G. Parak'

_publ_contact_author_address
;
Department Chemie und Biochemie
Ludwig-Maximilians Universit\"at
Butenandtstra\&se 5-13 (Haus F)
D-81377 M\"unchen
Germany
;
_publ_contact_author_email bwmch@cup.uni-muenchen.de
_publ_contact_author_fax '+49 89 218077407'
_publ_contact_author_name 'Birgit Weber'
_publ_contact_author_phone '+49 89 218077772'
_publ_section_title
;
Cooperative Iron(II) Spin Crossover Complexes with N4O2 Coordination Sphere
;
_journal_name_full 'Inorganic Chemistry'
_journal_page_first 487
_journal_page_last 496
_journal_paper_doi 10.1021/ic070067o
_journal_volume 47
_journal_year 2008
_chemical_compound_source
;
iron acetate, ligand L and DMAP heated to reflux in methanol
;
_chemical_formula_moiety 'C18 H18 Fe N2 O4, 2(C7 H10 N2)'
_chemical_formula_sum 'C32 H38 Fe N6 O4'
_chemical_formula_weight 626.527
_chemical_name_common 2
_space_group_IT_number 2
_symmetry_cell_setting triclinic
_symmetry_Int_Tables_number 2
_symmetry_space_group_name_Hall '-P 1'
_symmetry_space_group_name_H-M 'P -1'
_atom_sites_solution_hydrogens geom
_atom_sites_solution_primary direct
_atom_sites_solution_secondary difmap
_audit_author_name 'Albrecht, S.'
_audit_block_code fe_L_dmap_2_HS
_audit_creation_date 28-Jul-04
_audit_creation_method 'form98_1/compatible with shelxl97-2'
_audit_update_record 27-Oct-04
_cell_angle_alpha 88.848(19)
_cell_angle_beta 74.890(18)
_cell_angle_gamma 80.29(2)
_cell_formula_units_Z 2
_cell_length_a 11.1260(19)
_cell_length_b 11.4430(19)
_cell_length_c 12.8450(19)
_cell_measurement_reflns_used 2478
_cell_measurement_temperature 293(2)
_cell_measurement_theta_max 23.8
_cell_measurement_theta_min 1.6
_cell_volume 1555.7(5)
_computing_cell_refinement 'Stoe IPDS software (Darmstadt, Germany)'
_computing_data_collection 'Stoe IPDS software (Darmstadt, Germany)'
_computing_data_reduction 'Stoe IPDS software (Darmstadt, Germany)'
_computing_molecular_graphics
;ORTEP (M. N. Burnett, C. K. Johnson, ORTEP-III: Oak Ridge Thermal Ellipsoid
 Plot Program for Crystal Structure Illustrations, Oak Ridge National
 Laboratory Report ORNL-6895, 1996). Windows version (L. J. Farrugia, Univ.
 Glasgow) used --- SCHAKAL (E. Keller, University of  Freiburg (Breisgau),
 Germany, 1995).
;
_computing_structure_refinement 'SHELXL-97 (G. M. Sheldrick. University of G\"ottingen, 97-2 version)'
_computing_structure_solution 'SIR97 (Cascarano et al.,Acta Crystallogr., Sect A, 1996, C79)'
_diffrn_ambient_temperature 293(2)
_diffrn_measured_fraction_theta_full 0.936
_diffrn_measured_fraction_theta_max 0.936
_diffrn_measurement_device 'image-plate area detector'
_diffrn_measurement_device_type 'Stoe IPDS'
_diffrn_measurement_method 'area detection'
_diffrn_orient_matrix_type
;first index: i in a~i~^*^, second: diffractometer xyz
 e.g. UB_21,UB_22,UB_23 are the xyz components of b^*^
;
_diffrn_orient_matrix_UB_11 0.088814
_diffrn_orient_matrix_UB_12 0.019773
_diffrn_orient_matrix_UB_13 -0.025389
_diffrn_orient_matrix_UB_21 0.015006
_diffrn_orient_matrix_UB_22 -0.038181
_diffrn_orient_matrix_UB_23 0.078631
_diffrn_orient_matrix_UB_31 -0.014802
_diffrn_orient_matrix_UB_32 -0.073218
_diffrn_orient_matrix_UB_33 -0.030446
_diffrn_radiation_collimation '0.5 mm collimator'
_diffrn_radiation_monochromator graphite
_diffrn_radiation_source 'fine-focus sealed tube'
_diffrn_radiation_type MoK\a
_diffrn_radiation_wavelength 0.71073
_diffrn_reflns_av_R_equivalents 0.0895
_diffrn_reflns_av_sigmaI/netI 0.2233
_diffrn_reflns_limit_h_max 12
_diffrn_reflns_limit_h_min -12
_diffrn_reflns_limit_k_max 13
_diffrn_reflns_limit_k_min -13
_diffrn_reflns_limit_l_max 14
_diffrn_reflns_limit_l_min -14
_diffrn_reflns_number 8976
_diffrn_reflns_theta_full 24.11
_diffrn_reflns_theta_max 24.11
_diffrn_reflns_theta_min 1.64
_diffrn_source_current 50_mA
_diffrn_source_power 2.75_kW
_diffrn_source_type 'Spellman DF4 Series'
_diffrn_source_voltage 55_kV
_exptl_absorpt_coefficient_mu 0.531
_exptl_absorpt_correction_T_max 0.9571
_exptl_absorpt_correction_T_min 0.9138
_exptl_absorpt_correction_type numerical
_exptl_absorpt_process_details 'Absorption correction with XRed, rev 1.09, STOE (Darmstadt, Germany)'
_exptl_crystal_colour black
_exptl_crystal_density_diffrn 1.3375(3)
_exptl_crystal_density_method 'not measured'
_exptl_crystal_description block
_exptl_crystal_F_000 660
_exptl_crystal_size_max 0.177
_exptl_crystal_size_mid 0.135
_exptl_crystal_size_min 0.090
_refine_diff_density_max 0.228
_refine_diff_density_min -0.343
_refine_diff_density_rms 0.057
_refine_ls_extinction_method none
_refine_ls_goodness_of_fit_ref 0.665
_refine_ls_hydrogen_treatment mixed
_refine_ls_matrix_type full
_refine_ls_number_parameters 397
_refine_ls_number_reflns 4627
_refine_ls_number_restraints 0
_refine_ls_restrained_S_all 0.665
_refine_ls_R_factor_all 0.1356
_refine_ls_R_factor_gt 0.0421
_refine_ls_shift/su_max 0.406
_refine_ls_shift/su_mean 0.010
_refine_ls_structure_factor_coef Fsqd
_refine_ls_weighting_details 'calc w=1/[\s^2^(Fo^2^)+(0.0137P)^2^+0.0000P] where P=(Fo^2^+2Fc^2^)/3'
_refine_ls_weighting_scheme calc
_refine_ls_wR_factor_gt 0.0705
_refine_ls_wR_factor_ref 0.0889
_reflns_number_gt 1858
_reflns_number_total 4627
_reflns_threshold_expression >2sigma(I)
_cod_data_source_file ic070067o-file001_1.cif
_cod_data_source_block i088
_cod_original_cell_volume 1555.7(4)
_cod_database_code 4303948

loop_
_symmetry_equiv_pos_as_xyz
'x, y, z'
'-x, -y, -z'

loop_
_atom_site_label
_atom_site_type_symbol
_atom_site_fract_x
_atom_site_fract_y
_atom_site_fract_z
_atom_site_U_iso_or_equiv
_atom_site_adp_type
_atom_site_occupancy
_atom_site_symmetry_multiplicity
_atom_site_calc_flag
_atom_site_refinement_flags
_atom_site_disorder_assembly
_atom_site_disorder_group
Fe Fe 0.08783(8) 0.32592(7) 0.25536(7) 0.0382(2) Uani 1 1 d . . .
O1 O 0.0296(3) 0.2464(3) 0.3978(3) 0.0442(10) Uani 1 1 d . . .
O2 O 0.1955(3) 0.4442(3) 0.2740(3) 0.0455(10) Uani 1 1 d . . .
O3 O -0.2426(5) 0.0349(4) 0.5050(4) 0.0989(18) Uani 1 1 d . . .
O4 O 0.3984(5) 0.6626(4) 0.0648(4) 0.108(2) Uani 1 1 d . . .
N1 N -0.0136(4) 0.2183(3) 0.1954(4) 0.0334(11) Uani 1 1 d . . .
N2 N 0.1202(4) 0.3810(3) 0.0959(3) 0.0335(11) Uani 1 1 d . . .
C1 C -0.0530(5) 0.1827(5) 0.4337(4) 0.0406(14) Uani 1 1 d . . .
C2 C -0.1119(5) 0.1298(4) 0.3652(5) 0.0382(14) Uani 1 1 d . . .
C3 C -0.0874(5) 0.1497(4) 0.2528(4) 0.0386(14) Uani 1 1 d . . .
H3 H -0.1289 0.1088 0.2151 0.088(3) Uiso 1 1 calc R . .
C4 C -0.0036(4) 0.2309(4) 0.0839(4) 0.0307(13) Uani 1 1 d . . .
C5 C -0.0526(5) 0.1614(5) 0.0222(5) 0.0443(15) Uani 1 1 d . . .
H5 H -0.0930 0.1002 0.0548 0.088(3) Uiso 1 1 calc R . .
C6 C -0.0426(5) 0.1813(5) -0.0852(5) 0.0482(16) Uani 1 1 d . . .
H6 H -0.0744 0.1332 -0.1252 0.088(3) Uiso 1 1 calc R . .
C7 C 0.0151(5) 0.2733(5) -0.1332(5) 0.0458(15) Uani 1 1 d . . .
H7 H 0.0179 0.2897 -0.2049 0.088(3) Uiso 1 1 calc R . .
C8 C 0.0685(5) 0.3412(5) -0.0768(5) 0.0436(15) Uani 1 1 d . . .
H8 H 0.1086 0.4018 -0.1111 0.088(3) Uiso 1 1 calc R . .
C9 C 0.0631(4) 0.3201(4) 0.0316(4) 0.0316(13) Uani 1 1 d . . .
C10 C 0.1954(4) 0.4553(4) 0.0500(4) 0.0365(14) Uani 1 1 d . . .
H10 H 0.2070 0.4651 -0.0238 0.088(3) Uiso 1 1 calc R . .
C11 C 0.2605(5) 0.5219(4) 0.1017(5) 0.0374(14) Uani 1 1 d . . .
C12 C 0.2564(5) 0.5142(5) 0.2124(5) 0.0436(15) Uani 1 1 d . . .
C13 C -0.0811(5) 0.1651(5) 0.5533(4) 0.0614(18) Uani 1 1 d . . .
H13A H -0.0293 0.2068 0.5831 0.088(3) Uiso 1 1 calc R . .
H13B H -0.0633 0.0821 0.5672 0.088(3) Uiso 1 1 calc R . .
H13C H -0.1685 0.1952 0.5861 0.088(3) Uiso 1 1 calc R . .
C14 C -0.2036(6) 0.0510(5) 0.4089(5) 0.0550(17) Uani 1 1 d . . .
C15 C -0.2550(6) -0.0155(6) 0.3354(5) 0.087(2) Uani 1 1 d . . .
H15A H -0.3056 -0.0691 0.3768 0.088(3) Uiso 1 1 calc R . .
H15B H -0.1863 -0.0596 0.2819 0.088(3) Uiso 1 1 calc R . .
H15C H -0.3061 0.0396 0.3006 0.088(3) Uiso 1 1 calc R . .
C16 C 0.3228(6) 0.5868(5) 0.2695(5) 0.0680(19) Uani 1 1 d . . .
H16A H 0.3054 0.5673 0.3444 0.088(3) Uiso 1 1 calc R . .
H16B H 0.2930 0.6696 0.2628 0.088(3) Uiso 1 1 calc R . .
H16C H 0.4122 0.5694 0.2374 0.088(3) Uiso 1 1 calc R . .
C17 C 0.3390(5) 0.5988(5) 0.0308(6) 0.0572(18) Uani 1 1 d . . .
C18 C 0.3515(5) 0.5998(5) -0.0879(5) 0.0664(19) Uani 1 1 d . . .
H18A H 0.4101 0.6507 -0.1216 0.088(3) Uiso 1 1 calc R . .
H18B H 0.2706 0.6286 -0.1008 0.088(3) Uiso 1 1 calc R . .
H18C H 0.3819 0.5208 -0.1177 0.088(3) Uiso 1 1 calc R . .
N3 N -0.0839(4) 0.4671(4) 0.3230(4) 0.0424(12) Uani 1 1 d . . .
N4 N -0.4099(5) 0.6939(5) 0.4892(5) 0.0714(15) Uani 1 1 d . . .
C19 C -0.1962(5) 0.4667(5) 0.3033(5) 0.0475(15) Uani 1 1 d . . .
H19 H -0.2005 0.4128 0.2517 0.088(3) Uiso 1 1 calc R . .
C20 C -0.3049(5) 0.5404(5) 0.3543(5) 0.0488(16) Uani 1 1 d . . .
H20 H -0.3798 0.5364 0.3362 0.088(3) Uiso 1 1 calc R . .
C21 C -0.3038(5) 0.6214(5) 0.4331(5) 0.0474(15) Uani 1 1 d . . .
C22 C -0.1866(6) 0.6249(5) 0.4520(5) 0.0518(16) Uani 1 1 d . . .
H22 H -0.1791 0.6788 0.5022 0.088(3) Uiso 1 1 calc R . .
C23 C -0.0832(5) 0.5487(5) 0.3963(5) 0.0461(15) Uani 1 1 d . . .
H23 H -0.0062 0.5536 0.4101 0.088(3) Uiso 1 1 calc R . .
C24 C -0.5314(6) 0.6933(6) 0.4703(6) 0.088(2) Uani 1 1 d . . .
H24A H -0.5206 0.6554 0.4017 0.088(3) Uiso 1 1 calc R . .
H24B H -0.5744 0.7734 0.4702 0.088(3) Uiso 1 1 calc R . .
H24C H -0.5803 0.6507 0.5262 0.088(3) Uiso 1 1 calc R . .
C25 C -0.4070(6) 0.7705(6) 0.5783(6) 0.101(2) Uani 1 1 d . . .
H25A H -0.4252 0.7288 0.6447 0.088(3) Uiso 1 1 calc R . .
H25B H -0.4692 0.8408 0.5831 0.088(3) Uiso 1 1 calc R . .
H25C H -0.3248 0.7921 0.5655 0.088(3) Uiso 1 1 calc R . .
N5 N 0.2611(4) 0.1876(3) 0.2138(3) 0.0392(11) Uani 1 1 d . . .
N6 N 0.5891(4) -0.0704(4) 0.1297(3) 0.0448(12) Uani 1 1 d . . .
C26 C 0.2675(5) 0.0782(5) 0.2533(4) 0.0461(15) Uani 1 1 d . . .
H26 H 0.1953 0.0604 0.3019 0.088(3) Uiso 1 1 calc R . .
C27 C 0.3707(5) -0.0094(4) 0.2282(4) 0.0462(15) Uani 1 1 d . . .
H27 H 0.3667 -0.0834 0.2590 0.088(3) Uiso 1 1 calc R . .
C28 C 0.4830(5) 0.0121(4) 0.1559(4) 0.0372(13) Uani 1 1 d . . .
C29 C 0.4782(5) 0.1264(4) 0.1143(4) 0.0377(14) Uani 1 1 d . . .
H29 H 0.5490 0.1471 0.0661 0.088(3) Uiso 1 1 calc R . .
C30 C 0.3697(5) 0.2073(4) 0.1446(4) 0.0409(14) Uani 1 1 d . . .
H30 H 0.3705 0.2822 0.1152 0.088(3) Uiso 1 1 calc R . .
C31 C 0.5907(5) -0.1907(5) 0.1661(5) 0.070(2) Uani 1 1 d . . .
H31A H 0.5696 -0.1905 0.2435 0.088(3) Uiso 1 1 calc R . .
H31B H 0.6735 -0.2361 0.1378 0.088(3) Uiso 1 1 calc R . .
H31C H 0.5301 -0.2254 0.1413 0.088(3) Uiso 1 1 calc R . .
C32 C 0.7050(5) -0.0436(5) 0.0558(5) 0.0568(17) Uani 1 1 d . . .
H32A H 0.6948 -0.0380 -0.0162 0.088(3) Uiso 1 1 calc R . .
H32B H 0.7742 -0.1055 0.0578 0.088(3) Uiso 1 1 calc R . .
H32C H 0.7220 0.0305 0.0773 0.088(3) Uiso 1 1 calc R . .

loop_
_atom_site_aniso_label
_atom_site_aniso_U_11
_atom_site_aniso_U_22
_atom_site_aniso_U_33
_atom_site_aniso_U_23
_atom_site_aniso_U_13
_atom_site_aniso_U_12
Fe 0.0376(5) 0.0415(5) 0.0387(6) 0.0048(4) -0.0099(4) -0.0162(4)
O1 0.047(2) 0.053(2) 0.034(2) 0.009(2) -0.0089(19) -0.016(2)
O2 0.042(2) 0.051(2) 0.048(3) -0.002(2) -0.0113(19) -0.022(2)
O3 0.124(4) 0.140(5) 0.050(3) 0.023(3) -0.008(3) -0.097(4)
O4 0.158(5) 0.126(4) 0.082(4) 0.029(3) -0.046(4) -0.119(4)
N1 0.033(3) 0.031(2) 0.038(3) 0.003(2) -0.006(2) -0.014(2)
N2 0.039(3) 0.028(2) 0.038(3) 0.004(2) -0.012(2) -0.014(2)
C1 0.050(4) 0.032(3) 0.034(4) 0.002(3) -0.008(3) 0.005(3)
C2 0.035(3) 0.040(3) 0.036(4) 0.006(3) 0.002(3) -0.015(3)
C3 0.038(3) 0.032(3) 0.043(4) -0.001(3) -0.005(3) -0.009(3)
C4 0.029(3) 0.033(3) 0.028(4) 0.001(3) -0.005(2) -0.002(2)
C5 0.052(4) 0.044(3) 0.042(4) 0.002(3) -0.011(3) -0.024(3)
C6 0.055(4) 0.053(4) 0.041(4) -0.006(3) -0.014(3) -0.020(3)
C7 0.056(4) 0.046(4) 0.040(4) 0.004(3) -0.019(3) -0.010(3)
C8 0.050(4) 0.043(3) 0.042(4) 0.012(3) -0.015(3) -0.016(3)
C9 0.030(3) 0.026(3) 0.038(4) 0.001(3) -0.006(3) -0.006(2)
C10 0.036(3) 0.029(3) 0.046(4) 0.005(3) -0.010(3) -0.009(3)
C11 0.037(3) 0.034(3) 0.044(4) 0.004(3) -0.011(3) -0.016(3)
C12 0.032(3) 0.039(3) 0.061(5) -0.004(3) -0.010(3) -0.013(3)
C13 0.085(5) 0.071(4) 0.029(4) 0.006(3) -0.005(3) -0.030(4)
C14 0.059(4) 0.059(4) 0.049(5) 0.004(4) -0.010(4) -0.024(3)
C15 0.106(6) 0.095(5) 0.069(5) 0.016(4) -0.003(4) -0.075(5)
C16 0.077(4) 0.082(4) 0.061(5) -0.007(4) -0.019(4) -0.055(4)
C17 0.056(4) 0.051(4) 0.074(5) 0.015(4) -0.021(4) -0.030(3)
C18 0.065(4) 0.078(5) 0.065(5) 0.020(4) -0.011(4) -0.048(4)
N3 0.045(3) 0.044(3) 0.043(3) 0.003(3) -0.017(2) -0.009(2)
N4 0.057(4) 0.084(4) 0.069(4) -0.036(3) -0.020(3) 0.010(3)
C19 0.047(4) 0.048(4) 0.050(4) -0.008(3) -0.016(3) -0.009(3)
C20 0.045(4) 0.054(4) 0.052(5) -0.012(3) -0.019(3) -0.006(3)
C21 0.045(4) 0.053(4) 0.043(4) 0.003(3) -0.013(3) -0.004(3)
C22 0.058(4) 0.058(4) 0.041(4) -0.014(3) -0.016(3) -0.007(3)
C23 0.044(4) 0.053(4) 0.047(4) -0.002(3) -0.019(3) -0.013(3)
C24 0.060(5) 0.111(6) 0.083(6) -0.013(5) -0.014(4) 0.004(4)
C25 0.092(6) 0.120(6) 0.078(6) -0.044(5) -0.014(5) 0.007(5)
N5 0.033(3) 0.038(3) 0.047(3) 0.007(2) -0.010(2) -0.009(2)
N6 0.037(3) 0.037(3) 0.060(4) 0.007(2) -0.010(2) -0.010(2)
C26 0.034(3) 0.050(4) 0.048(4) 0.015(3) 0.001(3) -0.009(3)
C27 0.043(3) 0.036(3) 0.057(4) 0.017(3) -0.007(3) -0.011(3)
C28 0.035(3) 0.036(3) 0.044(4) 0.005(3) -0.014(3) -0.009(3)
C29 0.028(3) 0.041(3) 0.046(4) 0.007(3) -0.009(3) -0.015(3)
C30 0.039(3) 0.035(3) 0.051(4) 0.006(3) -0.013(3) -0.014(3)
C31 0.053(4) 0.044(4) 0.110(6) 0.012(4) -0.019(4) -0.005(3)
C32 0.030(3) 0.066(4) 0.070(5) -0.006(4) -0.004(3) -0.011(3)

loop_
_atom_type_symbol
_atom_type_description
_atom_type_scat_dispersion_real
_atom_type_scat_dispersion_imag
_atom_type_scat_source
C C 0.0033 0.0016 'International Tables Vol C Tables 4.2.6.8 and 6.1.1.4'
H H 0.0000 0.0000 'International Tables Vol C Tables 4.2.6.8 and 6.1.1.4'
N N 0.0061 0.0033 'International Tables Vol C Tables 4.2.6.8 and 6.1.1.4'
O O 0.0106 0.0060 'International Tables Vol C Tables 4.2.6.8 and 6.1.1.4'
Fe Fe 0.3463 0.8444 'International Tables Vol C Tables 4.2.6.8 and 6.1.1.4'

loop_
_exptl_crystal_face_index_h
_exptl_crystal_face_index_k
_exptl_crystal_face_index_l
_exptl_crystal_face_perp_dist
-1 9 0 0.0500
1 0 5 0.0740
1 -9 -3 0.0470
0 -1 -1 0.0530
-1 0 -5 0.0940
-3 -1 0 0.0700
3 1 0 0.1000
-1 -5 -7 0.0530
0 -1 5 0.0540
-2 -9 -1 0.0430
1 3 0 0.0710
1 5 8 0.0610
2 -6 -7 0.0580
6 -7 0 0.0850
-5 2 -7 0.1110
-3 7 6 0.0640
9 -3 -1 0.0870
9 0 4 0.1030

loop_
_geom_angle_atom_site_label_1
_geom_angle_atom_site_label_2
_geom_angle_atom_site_label_3
_geom_angle
_geom_angle_site_symmetry_1
_geom_angle_site_symmetry_3
_geom_angle_publ_flag
O2 Fe O1 108.99(15) . . ?
O2 Fe N1 165.25(16) . . ?
O1 Fe N1 85.77(15) . . ?
O2 Fe N2 85.45(15) . . ?
O1 Fe N2 165.55(15) . . ?
N1 Fe N2 79.80(16) . . ?
O2 Fe N5 88.81(15) . . ?
O1 Fe N5 89.32(15) . . ?
N1 Fe N5 91.34(16) . . ?
N2 Fe N5 91.51(16) . . ?
O2 Fe N3 87.78(16) . . ?
O1 Fe N3 84.29(15) . . ?
N1 Fe N3 93.98(16) . . ?
N2 Fe N3 96.13(15) . . ?
N5 Fe N3 171.36(17) . . ?
C1 O1 Fe 134.1(3) . . ?
C12 O2 Fe 135.0(4) . . ?
C3 N1 C4 120.6(4) . . ?
C3 N1 Fe 125.6(4) . . ?
C4 N1 Fe 113.7(3) . . ?
C10 N2 C9 119.4(4) . . ?
C10 N2 Fe 126.6(3) . . ?
C9 N2 Fe 113.7(3) . . ?
O1 C1 C2 122.1(5) . . ?
O1 C1 C13 114.5(5) . . ?
C2 C1 C13 123.4(5) . . ?
C3 C2 C1 123.0(4) . . ?
C3 C2 C14 116.2(5) . . ?
C1 C2 C14 120.8(5) . . ?
N1 C3 C2 128.1(5) . . ?
C5 C4 N1 125.0(4) . . ?
C5 C4 C9 118.3(5) . . ?
N1 C4 C9 116.7(4) . . ?
C6 C5 C4 121.7(5) . . ?
C5 C6 C7 119.3(5) . . ?
C8 C7 C6 121.0(5) . . ?
C7 C8 C9 120.7(5) . . ?
C8 C9 C4 118.8(5) . . ?
C8 C9 N2 125.3(4) . . ?
C4 C9 N2 115.9(5) . . ?
N2 C10 C11 126.6(5) . . ?
C12 C11 C10 123.7(4) . . ?
C12 C11 C17 120.9(5) . . ?
C10 C11 C17 115.4(5) . . ?
O2 C12 C11 122.4(5) . . ?
O2 C12 C16 113.2(5) . . ?
C11 C12 C16 124.4(5) . . ?
O3 C14 C2 123.3(6) . . ?
O3 C14 C15 115.8(5) . . ?
C2 C14 C15 120.9(5) . . ?
O4 C17 C11 122.4(6) . . ?
O4 C17 C18 116.6(5) . . ?
C11 C17 C18 121.0(5) . . ?
C19 N3 C23 115.0(5) . . ?
C19 N3 Fe 123.0(4) . . ?
C23 N3 Fe 121.5(4) . . ?
C21 N4 C24 122.3(6) . . ?
C21 N4 C25 121.1(5) . . ?
C24 N4 C25 116.5(5) . . ?
N3 C19 C20 124.2(6) . . ?
C19 C20 C21 120.1(5) . . ?
N4 C21 C20 122.7(5) . . ?
N4 C21 C22 121.2(6) . . ?
C20 C21 C22 116.1(6) . . ?
C23 C22 C21 119.4(6) . . ?
N3 C23 C22 125.0(5) . . ?
C26 N5 C30 113.9(4) . . ?
C26 N5 Fe 123.8(3) . . ?
C30 N5 Fe 122.3(3) . . ?
C28 N6 C31 121.8(4) . . ?
C28 N6 C32 121.0(4) . . ?
C31 N6 C32 117.0(4) . . ?
N5 C26 C27 125.6(5) . . ?
C26 C27 C28 120.0(4) . . ?
N6 C28 C29 122.1(4) . . ?
N6 C28 C27 122.7(4) . . ?
C29 C28 C27 115.2(5) . . ?
C30 C29 C28 120.0(5) . . ?
N5 C30 C29 125.4(4) . . ?

loop_
_geom_bond_atom_site_label_1
_geom_bond_atom_site_label_2
_geom_bond_distance
_geom_bond_site_symmetry_2
_geom_bond_publ_flag
Fe O2 2.009(3) . ?
Fe O1 2.027(3) . ?
Fe N1 2.084(4) . ?
Fe N2 2.089(4) . ?
Fe N5 2.231(4) . ?
Fe N3 2.273(5) . ?
O1 C1 1.258(6) . ?
O2 C12 1.267(5) . ?
O3 C14 1.218(6) . ?
O4 C17 1.219(6) . ?
N1 C3 1.308(5) . ?
N1 C4 1.414(6) . ?
N2 C10 1.317(5) . ?
N2 C9 1.420(6) . ?
C1 C2 1.423(7) . ?
C1 C13 1.502(7) . ?
C2 C3 1.420(7) . ?
C2 C14 1.470(7) . ?
C4 C5 1.398(7) . ?
C4 C9 1.419(6) . ?
C5 C6 1.372(7) . ?
C6 C7 1.377(6) . ?
C7 C8 1.372(6) . ?
C8 C9 1.396(7) . ?
C10 C11 1.415(6) . ?
C11 C12 1.412(7) . ?
C11 C17 1.476(7) . ?
C12 C16 1.512(7) . ?
C14 C15 1.502(8) . ?
C17 C18 1.495(8) . ?
N3 C19 1.338(6) . ?
N3 C23 1.343(6) . ?
N4 C21 1.361(7) . ?
N4 C24 1.435(7) . ?
N4 C25 1.467(7) . ?
C19 C20 1.367(7) . ?
C20 C21 1.391(7) . ?
C21 C22 1.394(7) . ?
C22 C23 1.361(7) . ?
N5 C26 1.339(5) . ?
N5 C30 1.350(6) . ?
N6 C28 1.352(6) . ?
N6 C31 1.443(6) . ?
N6 C32 1.463(6) . ?
C26 C27 1.363(6) . ?
C27 C28 1.405(6) . ?
C28 C29 1.401(6) . ?
C29 C30 1.363(6) . ?

loop_
_geom_contact_atom_site_label_1
_geom_contact_atom_site_label_2
_geom_contact_distance
_geom_contact_site_symmetry_1
_geom_contact_site_symmetry_2
_geom_contact_publ_flag
? ? ? ? ? ?

loop_
_geom_hbond_atom_site_label_D
_geom_hbond_atom_site_label_H
_geom_hbond_atom_site_label_A
_geom_hbond_distance_DH
_geom_hbond_distance_HA
_geom_hbond_distance_DA
_geom_hbond_angle_DHA
_geom_hbond_site_symmetry_A
_geom_hbond_publ_flag
? ? ? ? ? ? ? ? ?

loop_
_geom_torsion_atom_site_label_1
_geom_torsion_atom_site_label_2
_geom_torsion_atom_site_label_3
_geom_torsion_atom_site_label_4
_geom_torsion
_geom_torsion_site_symmetry_1
_geom_torsion_site_symmetry_2
_geom_torsion_site_symmetry_3
_geom_torsion_site_symmetry_4
_geom_torsion_publ_flag
O2 Fe O1 C1 166.3(5) . . . . ?
N1 Fe O1 C1 -13.8(5) . . . . ?
N2 Fe O1 C1 -11.8(10) . . . . ?
N5 Fe O1 C1 -105.2(5) . . . . ?
N3 Fe O1 C1 80.7(5) . . . . ?
O1 Fe O2 C12 178.2(5) . . . . ?
N1 Fe O2 C12 -1.4(10) . . . . ?
N2 Fe O2 C12 -2.3(5) . . . . ?
N5 Fe O2 C12 89.3(5) . . . . ?
N3 Fe O2 C12 -98.6(5) . . . . ?
O2 Fe N1 C3 -173.3(6) . . . . ?
O1 Fe N1 C3 7.1(4) . . . . ?
N2 Fe N1 C3 -172.4(4) . . . . ?
N5 Fe N1 C3 96.3(4) . . . . ?
N3 Fe N1 C3 -76.9(4) . . . . ?
O2 Fe N1 C4 2.5(9) . . . . ?
O1 Fe N1 C4 -177.1(3) . . . . ?
N2 Fe N1 C4 3.4(3) . . . . ?
N5 Fe N1 C4 -87.9(3) . . . . ?
N3 Fe N1 C4 98.9(3) . . . . ?
O2 Fe N2 C10 5.5(4) . . . . ?
O1 Fe N2 C10 -176.3(6) . . . . ?
N1 Fe N2 C10 -174.3(4) . . . . ?
N5 Fe N2 C10 -83.2(4) . . . . ?
N3 Fe N2 C10 92.8(4) . . . . ?
O2 Fe N2 C9 178.6(3) . . . . ?
O1 Fe N2 C9 -3.2(9) . . . . ?
N1 Fe N2 C9 -1.1(3) . . . . ?
N5 Fe N2 C9 90.0(3) . . . . ?
N3 Fe N2 C9 -94.1(3) . . . . ?
Fe O1 C1 C2 14.0(8) . . . . ?
Fe O1 C1 C13 -167.6(4) . . . . ?
O1 C1 C2 C3 -3.5(8) . . . . ?
C13 C1 C2 C3 178.2(5) . . . . ?
O1 C1 C2 C14 176.9(5) . . . . ?
C13 C1 C2 C14 -1.4(8) . . . . ?
C4 N1 C3 C2 -177.8(5) . . . . ?
Fe N1 C3 C2 -2.2(7) . . . . ?
C1 C2 C3 N1 -2.0(9) . . . . ?
C14 C2 C3 N1 177.6(5) . . . . ?
C3 N1 C4 C5 -10.1(7) . . . . ?
Fe N1 C4 C5 173.8(4) . . . . ?
C3 N1 C4 C9 170.8(5) . . . . ?
Fe N1 C4 C9 -5.3(5) . . . . ?
N1 C4 C5 C6 177.9(5) . . . . ?
C9 C4 C5 C6 -3.0(8) . . . . ?
C4 C5 C6 C7 -1.2(8) . . . . ?
C5 C6 C7 C8 3.5(8) . . . . ?
C6 C7 C8 C9 -1.4(8) . . . . ?
C7 C8 C9 C4 -2.9(7) . . . . ?
C7 C8 C9 N2 176.8(5) . . . . ?
C5 C4 C9 C8 5.0(7) . . . . ?
N1 C4 C9 C8 -175.8(5) . . . . ?
C5 C4 C9 N2 -174.7(5) . . . . ?
N1 C4 C9 N2 4.4(6) . . . . ?
C10 N2 C9 C8 -7.4(7) . . . . ?
Fe N2 C9 C8 178.9(4) . . . . ?
C10 N2 C9 C4 172.3(4) . . . . ?
Fe N2 C9 C4 -1.4(5) . . . . ?
C9 N2 C10 C11 -179.3(5) . . . . ?
Fe N2 C10 C11 -6.5(7) . . . . ?
N2 C10 C11 C12 2.2(8) . . . . ?
N2 C10 C11 C17 180.0(5) . . . . ?
Fe O2 C12 C11 -0.5(8) . . . . ?
Fe O2 C12 C16 179.5(4) . . . . ?
C10 C11 C12 O2 1.6(8) . . . . ?
C17 C11 C12 O2 -176.1(5) . . . . ?
C10 C11 C12 C16 -178.5(5) . . . . ?
C17 C11 C12 C16 3.9(8) . . . . ?
C3 C2 C14 O3 -172.9(6) . . . . ?
C1 C2 C14 O3 6.7(9) . . . . ?
C3 C2 C14 C15 7.2(8) . . . . ?
C1 C2 C14 C15 -173.2(6) . . . . ?
C12 C11 C17 O4 -3.5(9) . . . . ?
C10 C11 C17 O4 178.7(6) . . . . ?
C12 C11 C17 C18 175.1(5) . . . . ?
C10 C11 C17 C18 -2.8(8) . . . . ?
O2 Fe N3 C19 156.8(4) . . . . ?
O1 Fe N3 C19 -93.9(4) . . . . ?
N1 Fe N3 C19 -8.5(4) . . . . ?
N2 Fe N3 C19 71.6(4) . . . . ?
N5 Fe N3 C19 -136.4(10) . . . . ?
O2 Fe N3 C23 -31.4(4) . . . . ?
O1 Fe N3 C23 77.9(4) . . . . ?
N1 Fe N3 C23 163.2(4) . . . . ?
N2 Fe N3 C23 -116.6(4) . . . . ?
N5 Fe N3 C23 35.4(12) . . . . ?
C23 N3 C19 C20 -1.6(7) . . . . ?
Fe N3 C19 C20 170.6(4) . . . . ?
N3 C19 C20 C21 -0.9(8) . . . . ?
C24 N4 C21 C20 -0.8(9) . . . . ?
C25 N4 C21 C20 174.5(5) . . . . ?
C24 N4 C21 C22 179.1(5) . . . . ?
C25 N4 C21 C22 -5.6(9) . . . . ?
C19 C20 C21 N4 -177.5(5) . . . . ?
C19 C20 C21 C22 2.6(8) . . . . ?
N4 C21 C22 C23 178.2(5) . . . . ?
C20 C21 C22 C23 -1.9(8) . . . . ?
C19 N3 C23 C22 2.3(7) . . . . ?
Fe N3 C23 C22 -170.0(4) . . . . ?
C21 C22 C23 N3 -0.6(8) . . . . ?
O2 Fe N5 C26 135.2(4) . . . . ?
O1 Fe N5 C26 26.2(4) . . . . ?
N1 Fe N5 C26 -59.5(4) . . . . ?
N2 Fe N5 C26 -139.3(4) . . . . ?
N3 Fe N5 C26 68.5(12) . . . . ?
O2 Fe N5 C30 -45.6(4) . . . . ?
O1 Fe N5 C30 -154.6(4) . . . . ?
N1 Fe N5 C30 119.7(4) . . . . ?
N2 Fe N5 C30 39.8(4) . . . . ?
N3 Fe N5 C30 -112.3(10) . . . . ?
C30 N5 C26 C27 -0.6(8) . . . . ?
Fe N5 C26 C27 178.6(4) . . . . ?
N5 C26 C27 C28 0.5(9) . . . . ?
C31 N6 C28 C29 -175.1(5) . . . . ?
C32 N6 C28 C29 0.0(7) . . . . ?
C31 N6 C28 C27 6.2(8) . . . . ?
C32 N6 C28 C27 -178.6(5) . . . . ?
C26 C27 C28 N6 178.6(5) . . . . ?
C26 C27 C28 C29 -0.1(8) . . . . ?
N6 C28 C29 C30 -178.8(5) . . . . ?
C27 C28 C29 C30 -0.1(7) . . . . ?
C26 N5 C30 C29 0.4(8) . . . . ?
Fe N5 C30 C29 -178.9(4) . . . . ?
C28 C29 C30 N5 0.0(8) . . . . ?
